data_7213756
loop_
_publ_author_name
'Vilela, S\'ergio M. F.'
'Fernandes, Jos\'e A.'
'Ananias, Duarte'
'Carlos, Lu\'is D.'
'Rocha, Jo\~ao'
'Tom\'e, Jo\~ao P. C.'
'Almeida Paz, Filipe A.'

_publ_section_title
;
 Photoluminescent layered lanthanide--organic framework based on a novel
 trifluorotriphosphonate organic linker
;
_journal_issue 3
_journal_name_full CrystEngComm
_journal_page_first 344
_journal_paper_doi 10.1039/c3ce41482e
_journal_volume 16
_journal_year 2014
_chemical_formula_moiety 'C9 H6 Cl3 F3'
_chemical_formula_sum 'C9 H6 Cl3 F3'
_chemical_formula_weight 277.49
_chemical_name_systematic
; 
 ? 
;
_space_group_IT_number 19
_symmetry_cell_setting orthorhombic
_symmetry_space_group_name_Hall 'P 2ac 2ab'
_symmetry_space_group_name_H-M 'P 21 21 21'
_atom_sites_solution_hydrogens geom
_atom_sites_solution_primary direct
_atom_sites_solution_secondary difmap
_audit_creation_date '25 July 2013'
_audit_creation_method 'SHELXL-97, manual editing plus enCIFer'
_cell_angle_alpha 90.00
_cell_angle_beta 90.00
_cell_angle_gamma 90.00
_cell_formula_units_Z 4
_cell_length_a 8.1025(3)
_cell_length_b 8.7996(3)
_cell_length_c 14.9510(6)
_cell_measurement_reflns_used 9004
_cell_measurement_temperature 150(2)
_cell_measurement_theta_max 32.77
_cell_measurement_theta_min 2.69
_cell_volume 1065.99(7)
_computing_cell_refinement 'APEX2 (Bruker, 2006)'
_computing_data_collection 'APEX2 (Bruker, 2006)'
_computing_data_reduction 'SAINT+ (Bruker, 2005)'
_computing_molecular_graphics 'DIAMOND (Brandenburg, 2009)'
_computing_publication_material 'SHELXTL (Sheldrick, 2008)'
_computing_structure_refinement 'SHELXTL (Sheldrick, 2008)'
_computing_structure_solution 'SHELXTL (Sheldrick, 2008)'
_diffrn_ambient_temperature 150(2)
_diffrn_measured_fraction_theta_full 0.998
_diffrn_measured_fraction_theta_max 0.998
_diffrn_measurement_device_type 'Bruker X8 Kappa CCD APEX II'
_diffrn_measurement_method '\w / \f scans'
_diffrn_radiation_monochromator graphite
_diffrn_radiation_source 'fine-focus sealed tube'
_diffrn_radiation_type MoK\a
_diffrn_radiation_wavelength 0.71073
_diffrn_reflns_av_R_equivalents 0.0279
_diffrn_reflns_av_sigmaI/netI 0.0273
_diffrn_reflns_limit_h_max 11
_diffrn_reflns_limit_h_min -12
_diffrn_reflns_limit_k_max 13
_diffrn_reflns_limit_k_min -10
_diffrn_reflns_limit_l_max 22
_diffrn_reflns_limit_l_min -22
_diffrn_reflns_number 18734
_diffrn_reflns_theta_full 33.08
_diffrn_reflns_theta_max 33.08
_diffrn_reflns_theta_min 3.58
_diffrn_standards_number 0
_exptl_absorpt_coefficient_mu 0.861
_exptl_absorpt_correction_T_max 0.9343
_exptl_absorpt_correction_T_min 0.8963
_exptl_absorpt_correction_type multi-scan
_exptl_absorpt_process_details
;
 SADABS (Sheldrick, 1997)
;
_exptl_crystal_colour Colourless
_exptl_crystal_density_diffrn 1.729
_exptl_crystal_density_method 'not measured'
_exptl_crystal_description Block
_exptl_crystal_F_000 552
_exptl_crystal_size_max 0.13
_exptl_crystal_size_mid 0.11
_exptl_crystal_size_min 0.08
_refine_diff_density_max 0.500
_refine_diff_density_min -0.446
_refine_diff_density_rms 0.056
_refine_ls_abs_structure_details 'Flack H D (1983), Acta Cryst. A39, 876-881'
_refine_ls_abs_structure_Flack -0.01(5)
_refine_ls_extinction_method none
_refine_ls_goodness_of_fit_ref 1.042
_refine_ls_hydrogen_treatment constr
_refine_ls_matrix_type full
_refine_ls_number_parameters 136
_refine_ls_number_reflns 4042
_refine_ls_number_restraints 0
_refine_ls_restrained_S_all 1.042
_refine_ls_R_factor_all 0.0399
_refine_ls_R_factor_gt 0.0314
_refine_ls_shift/su_max 0.000
_refine_ls_shift/su_mean 0.000
_refine_ls_structure_factor_coef Fsqd
_refine_ls_weighting_details 'calc w=1/[\s^2^(Fo^2^)+(0.0275P)^2^+0.3250P] where P=(Fo^2^+2Fc^2^)/3'
_refine_ls_weighting_scheme calc
_refine_ls_wR_factor_gt 0.0671
_refine_ls_wR_factor_ref 0.0717
_reflns_number_gt 3530
_reflns_number_total 4042
_reflns_threshold_expression I>2\s(I)
_cod_data_source_file c3ce41482e.txt
_cod_data_source_block L1
_cod_depositor_comments
;
The following automatic conversions were performed:

'_symmetry_cell_setting' value 'Orthorhombic' changed to
'orthorhombic' according to
/usr/data/users/saulius/automatic-downloads/current/RSC/lib/dictionaries/cif_core.dic
dictionary named 'cif_core.dic' version 2.4.2 from
2011-04-26.

'_exptl_absorpt_correction_type' value 'Multi-scan'
changed to 'multi-scan' according to
/usr/data/users/saulius/automatic-downloads/current/RSC/lib/dictionaries/cif_core.dic
dictionary named 'cif_core.dic' version 2.4.2 from 2011-04-26.

Automatic conversion script
Id: cif_fix_values 2281 2013-09-26 08:29:07Z andrius 
;
_cod_database_code 7213756

loop_
_symmetry_equiv_pos_as_xyz
'x, y, z'
'-x+1/2, -y, z+1/2'
'-x, y+1/2, -z+1/2'
'x+1/2, -y+1/2, -z'

loop_
_atom_site_label
_atom_site_type_symbol
_atom_site_fract_x
_atom_site_fract_y
_atom_site_fract_z
_atom_site_U_iso_or_equiv
_atom_site_adp_type
_atom_site_occupancy
_atom_site_symmetry_multiplicity
_atom_site_calc_flag
_atom_site_refinement_flags
Cl1 Cl 0.61830(5) 0.86012(5) -0.12565(3) 0.03440(10) Uani 1 1 d .
Cl2 Cl 0.69379(6) 0.84703(5) 0.27713(3) 0.03576(10) Uani 1 1 d .
Cl3 Cl 0.74646(6) 0.12318(4) 0.07473(4) 0.04097(11) Uani 1 1 d .
C1 C 0.57999(17) 0.62777(16) -0.00599(9) 0.0196(2) Uani 1 1 d .
C2 C 0.67966(19) 0.49916(17) -0.00722(9) 0.0203(3) Uani 1 1 d .
C3 C 0.74922(18) 0.43214(15) 0.06806(10) 0.0212(3) Uani 1 1 d .
C4 C 0.70792(18) 0.49944(16) 0.14901(9) 0.0204(3) Uani 1 1 d .
C5 C 0.60793(17) 0.62671(16) 0.15767(9) 0.0198(2) Uani 1 1 d .
C6 C 0.55008(17) 0.68830(15) 0.07811(9) 0.0187(2) Uani 1 1 d .
C7 C 0.5069(2) 0.69386(18) -0.08908(10) 0.0257(3) Uani 1 1 d .
H7A H 0.3904 0.7215 -0.0777 0.031 Uiso 1 1 calc R
H7B H 0.5087 0.6165 -0.1371 0.031 Uiso 1 1 calc R
C8 C 0.8607(2) 0.29714(18) 0.06259(12) 0.0290(3) Uani 1 1 d .
H8A H 0.9452 0.3036 0.1103 0.035 Uiso 1 1 calc R
H8B H 0.9183 0.2972 0.0042 0.035 Uiso 1 1 calc R
C9 C 0.5608(2) 0.69076(18) 0.24676(10) 0.0259(3) Uani 1 1 d .
H9A H 0.5685 0.6102 0.2928 0.031 Uiso 1 1 calc R
H9B H 0.4449 0.7264 0.2446 0.031 Uiso 1 1 calc R
F1 F 0.71212(13) 0.43512(11) -0.08736(6) 0.0301(2) Uani 1 1 d .
F2 F 0.76957(12) 0.43678(10) 0.22429(6) 0.0297(2) Uani 1 1 d .
F3 F 0.45852(11) 0.81606(10) 0.08308(6) 0.02672(19) Uani 1 1 d .

loop_
_atom_site_aniso_label
_atom_site_aniso_U_11
_atom_site_aniso_U_22
_atom_site_aniso_U_33
_atom_site_aniso_U_23
_atom_site_aniso_U_13
_atom_site_aniso_U_12
Cl1 0.03030(19) 0.02690(19) 0.0460(2) 0.01676(17) 0.00485(16) 0.00071(16)
Cl2 0.0468(2) 0.02513(19) 0.03540(19) -0.00905(15) -0.00179(17) -0.00403(17)
Cl3 0.0376(2) 0.01714(16) 0.0681(3) 0.00161(18) 0.0067(2) 0.00491(17)
C1 0.0179(6) 0.0176(6) 0.0231(6) 0.0025(5) -0.0008(5) -0.0036(5)
C2 0.0211(7) 0.0184(6) 0.0214(6) -0.0012(5) 0.0036(5) -0.0026(5)
C3 0.0189(6) 0.0156(5) 0.0291(6) 0.0014(5) 0.0021(5) 0.0009(5)
C4 0.0199(7) 0.0192(6) 0.0221(6) 0.0052(5) -0.0018(5) -0.0008(5)
C5 0.0195(6) 0.0176(6) 0.0223(6) -0.0002(5) 0.0016(5) -0.0020(6)
C6 0.0153(6) 0.0142(5) 0.0265(6) 0.0012(5) 0.0003(5) 0.0003(5)
C7 0.0264(7) 0.0252(7) 0.0255(7) 0.0078(6) -0.0025(6) -0.0036(6)
C8 0.0258(8) 0.0203(7) 0.0409(9) 0.0031(6) 0.0065(6) 0.0037(6)
C9 0.0290(7) 0.0253(7) 0.0235(6) -0.0034(5) 0.0035(6) -0.0022(6)
F1 0.0381(6) 0.0281(5) 0.0239(4) -0.0049(3) 0.0067(4) 0.0011(4)
F2 0.0341(5) 0.0287(5) 0.0261(4) 0.0091(4) -0.0050(4) 0.0037(4)
F3 0.0240(4) 0.0202(4) 0.0360(5) 0.0010(4) 0.0011(3) 0.0069(4)

loop_
_atom_type_symbol
_atom_type_description
_atom_type_scat_dispersion_real
_atom_type_scat_dispersion_imag
_atom_type_scat_source
C C 0.0033 0.0016 'International Tables Vol C Tables 4.2.6.8 and 6.1.1.4'
H H 0.0000 0.0000 'International Tables Vol C Tables 4.2.6.8 and 6.1.1.4'
F F 0.0171 0.0103 'International Tables Vol C Tables 4.2.6.8 and 6.1.1.4'
Cl Cl 0.1484 0.1585 'International Tables Vol C Tables 4.2.6.8 and 6.1.1.4'

loop_
_geom_angle_atom_site_label_1
_geom_angle_atom_site_label_2
_geom_angle_atom_site_label_3
_geom_angle
C6 C1 C2 115.21(12)
C6 C1 C7 122.35(13)
C2 C1 C7 122.42(12)
F1 C2 C3 117.55(13)
F1 C2 C1 117.68(12)
C3 C2 C1 124.76(13)
C4 C3 C2 115.29(13)
C4 C3 C8 122.17(13)
C2 C3 C8 122.54(13)
F2 C4 C5 117.90(12)
F2 C4 C3 117.62(13)
C5 C4 C3 124.48(12)
C4 C5 C6 115.59(12)
C4 C5 C9 122.42(12)
C6 C5 C9 121.96(13)
F3 C6 C1 117.78(12)
F3 C6 C5 117.62(12)
C1 C6 C5 124.59(13)
C1 C7 Cl1 111.69(11)
C1 C7 H7A 109.3
Cl1 C7 H7A 109.3
C1 C7 H7B 109.3
Cl1 C7 H7B 109.3
H7A C7 H7B 107.9
C3 C8 Cl3 111.11(11)
C3 C8 H8A 109.4
Cl3 C8 H8A 109.4
C3 C8 H8B 109.4
Cl3 C8 H8B 109.4
H8A C8 H8B 108.0
C5 C9 Cl2 111.00(11)
C5 C9 H9A 109.4
Cl2 C9 H9A 109.4
C5 C9 H9B 109.4
Cl2 C9 H9B 109.4
H9A C9 H9B 108.0

loop_
_geom_bond_atom_site_label_1
_geom_bond_atom_site_label_2
_geom_bond_distance
Cl1 C7 1.8039(16)
Cl2 C9 1.8052(16)
Cl3 C8 1.7980(16)
C1 C6 1.3869(19)
C1 C2 1.390(2)
C1 C7 1.4939(19)
C2 F1 1.3500(16)
C2 C3 1.390(2)
C3 C4 1.388(2)
C3 C8 1.495(2)
C4 F2 1.3492(16)
C4 C5 1.388(2)
C5 C6 1.3887(19)
C5 C9 1.4960(19)
C6 F3 1.3490(16)
C7 H7A 0.9900
C7 H7B 0.9900
C8 H8A 0.9900
C8 H8B 0.9900
C9 H9A 0.9900
C9 H9B 0.9900

loop_
_geom_torsion_atom_site_label_1
_geom_torsion_atom_site_label_2
_geom_torsion_atom_site_label_3
_geom_torsion_atom_site_label_4
_geom_torsion
C6 C1 C2 F1 179.69(12)
C7 C1 C2 F1 1.1(2)
C6 C1 C2 C3 -0.7(2)
C7 C1 C2 C3 -179.28(14)
F1 C2 C3 C4 -178.07(13)
C1 C2 C3 C4 2.3(2)
F1 C2 C3 C8 1.9(2)
C1 C2 C3 C8 -177.67(14)
C2 C3 C4 F2 178.69(13)
C8 C3 C4 F2 -1.3(2)
C2 C3 C4 C5 -1.4(2)
C8 C3 C4 C5 178.57(14)
F2 C4 C5 C6 178.92(12)
C3 C4 C5 C6 -1.0(2)
F2 C4 C5 C9 -3.0(2)
C3 C4 C5 C9 177.13(14)
C2 C1 C6 F3 177.89(12)
C7 C1 C6 F3 -3.5(2)
C2 C1 C6 C5 -2.0(2)
C7 C1 C6 C5 176.53(14)
C4 C5 C6 F3 -177.11(12)
C9 C5 C6 F3 4.8(2)
C4 C5 C6 C1 2.8(2)
C9 C5 C6 C1 -175.28(14)
C6 C1 C7 Cl1 79.21(16)
C2 C1 C7 Cl1 -102.33(15)
C4 C3 C8 Cl3 87.05(16)
C2 C3 C8 Cl3 -92.96(16)
C4 C5 C9 Cl2 97.10(15)
C6 C5 C9 Cl2 -84.93(16)
